data_2003719
loop_
_publ_author_name
'Bernardinelli, G.'
'Berclaz, T.'
'Geoffroy, M.'
'Rajalakshmi, N.'

_publ_contact_author
;
     Dr G\'erald Bernardinelli
     Laboratoire de Cristallographie
     Universit\'e de Gen\`eve
     24, quai E. Ansermet
     CH - 1211 Gen\`eve 4
     Switzerland
;
_publ_section_title
;
 Anhydrous Form of Carnidazole, C~8~H~12~N~4~O~3~S
;
_journal_issue 7
_journal_name_full 'Acta Crystallographica Section C'
_journal_page_first 1390
_journal_page_last 1392
_journal_paper_doi 10.1107/S0108270195000217
_journal_volume 51
_journal_year 1995
_chemical_formula_moiety 'C8 H12 N4 O3 S'
_chemical_formula_sum 'C8 H12 N4 O3 S'
_chemical_formula_weight 244.3
_chemical_melting_point 423
_chemical_name_common Carnidazole
_chemical_name_systematic ' O-Methyl[2-(2-methyl-5-nitro-1H-imidazol-1-yl)ethyl]thiocarbamate'
_space_group_IT_number 14
_symmetry_cell_setting monoclinic
_symmetry_space_group_name_Hall '-P 2yn'
_symmetry_space_group_name_H-M 'P 1 21/n 1'
_audit_creation_method from_xtal_archive_file_using_CIFIO
_cell_angle_alpha 90.00000
_cell_angle_beta 109.47(1)
_cell_angle_gamma 90.00000
_cell_formula_units_Z 4
_cell_length_a 7.304(1)
_cell_length_b 15.437(3)
_cell_length_c 10.650(4)
_cell_measurement_reflns_used 293
_cell_measurement_temperature 293
_cell_measurement_theta_max 14.5
_cell_measurement_theta_min 8.5
_cell_volume 1132.1(5)
_computing_cell_refinement
;
Xtal LATCON (Hall, Flack & Stewart, 1992)
;
_computing_data_collection 'Philips PW1100 software'
_computing_data_reduction 'Xtal REFCAL STARTX SORTRF'
_computing_molecular_graphics 'Xtal ORTEP'
_computing_publication_material 'Xtal CIFIO'
_computing_structure_refinement 'Xtal CRYLSQ'
_computing_structure_solution
;
Xtal LATCON (Hall, Flack & Stewart, 1992)
;
_diffrn_ambient_temperature 293
_diffrn_measurement_device 'Philips PW1100'
_diffrn_measurement_method \q/2\q
_diffrn_radiation_monochromator graphite
_diffrn_radiation_source xray_tube
_diffrn_radiation_type 'Mo K\a'
_diffrn_radiation_wavelength .7093
_diffrn_reflns_av_R_equivalents .041
_diffrn_reflns_av_sigmaI/netI .153
_diffrn_reflns_limit_h_max 7
_diffrn_reflns_limit_h_min -7
_diffrn_reflns_limit_k_max 16
_diffrn_reflns_limit_k_min 0
_diffrn_reflns_limit_l_max 11
_diffrn_reflns_limit_l_min 0
_diffrn_reflns_number 1592
_diffrn_reflns_theta_max 21.99
_diffrn_reflns_theta_min 3.23
_diffrn_standards_decay_% 0
_diffrn_standards_interval_time 60
_diffrn_standards_number 2
_exptl_absorpt_coefficient_mu .285
_exptl_absorpt_correction_T_max 0.979
_exptl_absorpt_correction_T_min 0.954
_exptl_absorpt_correction_type 'Analytical Integration'
_exptl_absorpt_process_details
; Analytical integration, xtal_lsabs program,
  (Blanc & Schwarzenbach, 1991)
;
_exptl_crystal_colour yellow
_exptl_crystal_density_diffrn 1.433
_exptl_crystal_description prism
_exptl_crystal_F_000 512
_exptl_crystal_size_max 0.20
_exptl_crystal_size_mid 0.17
_exptl_crystal_size_min 0.07
_refine_diff_density_max .512
_refine_diff_density_min -.56
_refine_ls_extinction_method none
_refine_ls_goodness_of_fit_all 3.06
_refine_ls_goodness_of_fit_obs 2.00
_refine_ls_hydrogen_treatment refxyz
_refine_ls_matrix_type full
_refine_ls_number_constraints 0
_refine_ls_number_parameters 181
_refine_ls_number_reflns 836
_refine_ls_number_restraints 0
_refine_ls_R_factor_all .138
_refine_ls_R_factor_obs .067
_refine_ls_shift/esd_max .084
_refine_ls_shift/esd_mean .005
_refine_ls_structure_factor_coef F
_refine_ls_weighting_scheme sigma
_refine_ls_wR_factor_all .056
_refine_ls_wR_factor_obs .032
_reflns_number_observed 838
_reflns_number_total 1395
_reflns_observed_criterion 'observed if F > 4.0 sigma(F)'
_cod_data_source_file pa1156.cif
_cod_data_source_block CLAZ
_cod_original_sg_symbol_Hall -P_2yn
_cod_original_sg_symbol_H-M 'P 21/n'
_cod_database_code 2003719

loop_
_symmetry_equiv_pos_as_xyz
+x,+y,+z
1/2-x,1/2+y,1/2-z
-x,-y,-z
1/2+x,1/2-y,1/2+z

loop_
_atom_site_aniso_label
_atom_site_aniso_U_11
_atom_site_aniso_U_12
_atom_site_aniso_U_13
_atom_site_aniso_U_22
_atom_site_aniso_U_23
_atom_site_aniso_U_33
S .053(1) -.010(1) .005(1) .031(1) -.002(1) .087(2)
O1 .036(3) -.004(3) .014(3) .068(4) -.005(3) .098(4)
O2 .055(3) -.005(3) .010(3) .036(3) .002(3) .116(5)
O3 .043(3) .004(3) .015(3) .030(3) .006(3) .090(4)
N1 .037(4) .002(3) .010(3) .028(3) .006(3) .069(5)
N2 .057(4) .009(4) .016(4) .029(3) .007(3) .064(5)
N3 .045(4) -.004(4) .018(4) .053(5) .002(4) .069(5)
N4 .038(4) .005(3) -.000(4) .021(3) .010(4) .108(6)
C1 .045(5) -.001(5) .011(4) .037(5) .020(4) .056(6)
C2 .037(4) .002(5) .012(4) .037(5) .008(5) .063(6)
C3 .031(5) -.001(4) .017(4) .034(4) .004(4) .060(6)
C4 .066(6) -.017(5) .018(5) .062(6) -.005(5) .049(7)
C5 .052(6) -.022(5) .018(6) .067(6) -.006(5) .070(7)
C6 .043(5) .006(4) .001(4) .033(4) .006(4) .058(5)
C7 .049(6) .010(5) .008(6) .056(6) .018(6) .09(1)
C8 .055(6) -.006(5) .018(6) .048(5) .026(6) .102(9)

loop_
_atom_site_label
_atom_site_fract_x
_atom_site_fract_y
_atom_site_fract_z
_atom_site_U_iso_or_equiv
_atom_site_thermal_displace_type
S .1966(3) .0689(1) .0378(2) .061(1) Uani
O1 1.3034(7) .0599(3) .4097(5) .070(3) Uani
O2 1.0605(7) .1469(3) .3333(5) .074(3) Uani
O3 .2025(7) .2401(2) .0240(5) .057(3) Uani
N1 .8059(8) .0044(3) .2996(6) .046(4) Uani
N2 .9002(9) -.1333(3) .3333(6) .051(4) Uani
N3 1.1283(9) .0741(4) .3630(6) .056(4) Uani
N4 .4889(8) .1828(3) .1085(7) .062(4) Uani
C1 .750(1) -.0794(5) .2944(7) .047(4) Uani
C2 1.060(1) -.0827(4) .3622(7) .047(5) Uani
C3 1.004(1) .0018(5) .3417(7) .041(4) Uani
C4 .667(1) .0822(5) .2745(8) .059(6) Uani
C5 .640(1) .1112(5) .1395(9) .064(5) Uani
C6 .300(1) .1652(4) .0588(7) .049(4) Uani
C7 -.004(1) .2372(6) -.0363(9) .069(7) Uani
C8 .545(1) -.1082(6) .250(1) .070(6) Uani
H04 .533(7) .247(4) .109(5) .06000 Uiso
H2 1.189(8) -.103(3) .407(6) .06000 Uiso
H41 .547(8) .060(3) .315(5) .06000 Uiso
H42 .725(8) .124(4) .334(6) .06000 Uiso
H51 .770(7) .132(3) .136(6) .06000 Uiso
H52 .579(7) .062(3) .070(5) .06000 Uiso
H71 -.034(8) .203(3) -.117(6) .06000 Uiso
H72 -.05(1) .222(5) .022(6) .06000 Uiso
H73 -.059(7) .302(3) -.080(5) .06000 Uiso
H81 .498(9) -.105(4) .318(6) .06000 Uiso
H82 .468(8) -.070(4) .195(6) .06000 Uiso
H83 .538(8) -.168(4) .253(6) .06000 Uiso

loop_
_atom_type_symbol
_atom_type_description
_atom_type_scat_source
_atom_type_scat_dispersion_real
_atom_type_scat_dispersion_imag
C ? 'International Tables Vol IV Tables 2.2B and 2.3.1' .002 .002
H ? 'International Tables Vol IV Tables 2.2B and 2.3.1' 0 0
N ? 'International Tables Vol IV Tables 2.2B and 2.3.1' .004 .003
O ? 'International Tables Vol IV Tables 2.2B and 2.3.1' .008 .006
S ? 'International Tables Vol IV Tables 2.2B and 2.3.1' .11 .124

loop_
_geom_angle_atom_site_label_1
_geom_angle_atom_site_label_2
_geom_angle_atom_site_label_3
_geom_angle
_geom_angle_publ_flag
C6 O3 C7 118.6(6) yes
C1 N1 C3 105.0(6) yes
C1 N1 C4 124.4(6) yes
C3 N1 C4 130.3(6) yes
C1 N2 C2 105.7(5) yes
O1 N3 O2 123.0(6) ?
O1 N3 C3 117.0(6) ?
O2 N3 C3 120.1(6) ?
C5 N4 C6 121.4(5) yes
C5 N4 H04 119(3) ?
C6 N4 H04 118(3) ?
N1 C1 N2 112.3(6) yes
N1 C1 C8 124.0(6) ?
N2 C1 C8 123.7(7) ?
N2 C2 C3 109.1(6) yes
N2 C2 H2 124(3) ?
C3 C2 H2 126(3) ?
N1 C3 N3 125.9(6) ?
N1 C3 C2 108.0(6) yes
N3 C3 C2 126.1(7) ?
N1 C4 C5 105.9(7) yes
N1 C4 H41 104(3) ?
N1 C4 H42 108(4) ?
C5 C4 H41 127(2) ?
C5 C4 H42 110(4) ?
H41 C4 H42 101(5) ?
N4 C5 C4 106.6(8) yes
N4 C5 H51 112(3) ?
N4 C5 H52 106(3) ?
C4 C5 H51 109(3) ?
C4 C5 H52 111(3) ?
H51 C5 H52 113(5) ?
S C6 O3 124.3(5) yes
S C6 N4 127.2(5) yes
O3 C6 N4 108.5(5) yes
O3 C7 H71 108(4) ?
O3 C7 H72 106(4) ?
O3 C7 H73 110(3) ?
H71 C7 H72 119(6) ?
H71 C7 H73 100(4) ?
H72 C7 H73 114(6) ?
C1 C8 H81 110(4) ?
C1 C8 H82 111(4) ?
C1 C8 H83 110(3) ?
H81 C8 H82 100(6) ?
H81 C8 H83 89(6) ?
H82 C8 H83 131(5) ?

loop_
_geom_bond_atom_site_label_1
_geom_bond_atom_site_label_2
_geom_bond_distance
_geom_bond_publ_flag
S C6 1.649(7) yes
O1 N3 1.228(7) yes
O2 N3 1.226(8) yes
O3 C6 1.343(7) yes
O3 C7 1.430(10) yes
N1 C1 1.352(9) yes
N1 C3 1.364(9) yes
N1 C4 1.540(10) yes
N2 C1 1.329(9) yes
N2 C2 1.350(10) yes
N3 C3 1.410(10) yes
N4 C5 1.520(9) yes
N4 C6 1.332(9) yes
N4 H04 1.04(5) ?
C1 C8 1.480(10) yes
C2 C3 1.360(10) yes
C2 H2 .96(5) ?
C4 C5 1.460(10) yes
C4 H41 1.15(6) ?
C4 H42 .90(5) ?
C5 H51 1.01(6) ?
C5 H52 1.05(5) ?
C7 H71 .97(6) ?
C7 H72 .81(8) ?
C7 H73 1.13(5) ?
C8 H81 .90(7) ?
C8 H82 .89(5) ?
C8 H83 .93(6) ?

loop_
_geom_torsion_atom_site_label_1
_geom_torsion_atom_site_label_2
_geom_torsion_atom_site_label_3
_geom_torsion_atom_site_label_4
_geom_torsion
_geom_torsion_publ_flag
C7 O3 C6 S .0(10) yes
C7 O3 C6 N4 177.9(7) yes
C3 N1 C1 N2 1.4(9) ?
C3 N1 C1 C8 -178.2(8) ?
C4 N1 C1 N2 -173.5(7) ?
C4 N1 C1 C8 7.0(10) ?
C1 N1 C3 N3 -179.6(7) ?
C1 N1 C3 C2 -.9(9) ?
C4 N1 C3 N3 -5.0(10) ?
C4 N1 C3 C2 173.6(8) ?
C1 N1 C4 C5 -101.8(8) yes
C3 N1 C4 C5 84.7(9) yes
C2 N2 C1 N1 -1.3(9) ?
C2 N2 C1 C8 178.3(8) ?
C1 N2 C2 C3 .6(9) ?
O1 N3 C3 N1 175.2(7) ?
O1 N3 C3 C2 -3.0(10) yes
O2 N3 C3 N1 -6.0(10) yes
O2 N3 C3 C2 175.6(8) ?
C6 N4 C5 C4 -87.1(9) ?
C5 N4 C6 S 7.0(10) yes
C5 N4 C6 O3 -171.5(7) yes
N2 C2 C3 N1 .2(9) ?
N2 C2 C3 N3 178.8(7) ?
N1 C4 C5 N4 175.0(5) yes
